data_4116338
loop_
_publ_author_name
'Take-aki Mitsudo'
'Toshiaki Suzuki'
'Shi-Wei Zhang'
'Daisuke Imai'
'Ken-ichi Fujita'
'Takao Manabe'
'Masashi Shiotsuki'
'Yoshihisa Watanabe'
'Kenji Wada'
'Teruyuki Kondo'

_publ_contact_author_address
;
Department of Energy and Hydrocarbon Chemistry, Graduate School of
Engineering, Kyoto University, Sakyo-ku, Kyoto 606-8501, Japan
;
_publ_contact_author_email mitsudo@ep3000.scl.kyoto-u.ac.jp
_publ_contact_author_fax +81-75-753-4976
_publ_contact_author_name 'Take-aki Mitsudo'
_publ_contact_author_phone +81-75-753-5685
_publ_section_title
;
Novel Ruthenium Complex-Catalyzed Dimerization of 2,5-Norbornadiene to 
Pentacyclo[6.6.0.0^2,6^.0^3,13^.0^10,14^]tetradeca-4,11-diene Involving 
Carbon-Carbon Bond Cleavage
;
_journal_issue 9
_journal_name_full 'Journal of the American Chemical Society'
_journal_page_first 1839
_journal_page_last 1850
_journal_paper_doi 10.1021/ja9835741
_journal_volume 121
_journal_year 1999
_chemical_compound_source 'prepared by T. Mitsudo'
_chemical_formula_analytical 'C14 H16 Br4'
_chemical_formula_moiety 'C14 H16 Br4'
_chemical_formula_structural 'C14 H16 Br4'
_chemical_formula_sum 'C14 H16 Br4'
_chemical_formula_weight 503.90
_chemical_melting_point 506(1)
_chemical_name_common tetrabromopentacyclotetradecane
_space_group_IT_number 62
_symmetry_cell_setting orthorhombic
_symmetry_Int_Tables_number 62
_symmetry_space_group_name_Hall '-P 2ac 2n'
_symmetry_space_group_name_H-M 'P n m a'
_audit_creation_date 'Sat Oct 17 12:49:52 1998'
_audit_creation_method 'from TEXRAY.INF file'
_audit_update_record 'Mon Oct 20 1998'
_cell_angle_alpha 90
_cell_angle_beta 90
_cell_angle_gamma 90
_cell_formula_units_Z 4
_cell_length_a 14.183(4)
_cell_length_b 16.477(4)
_cell_length_c 6.387(4)
_cell_measurement_reflns_used 25
_cell_measurement_temperature 291.2
_cell_measurement_theta_max 13.3
_cell_measurement_theta_min 10.5
_cell_volume 1492.6(11)
_computing_cell_refinement 'Rigaku/AFC Diffractometer Control'
_computing_data_collection 'Rigaku/AFC Diffractometer Control'
_computing_data_reduction teXsan
_computing_molecular_graphics 'ORTEP (Johnson 1976)'
_computing_publication_material teXsan
_computing_structure_refinement teXsan
_computing_structure_solution SHELXS86
_diffrn_ambient_temperature 291.2
_diffrn_measurement_device_type 'Rigaku AFC7R'
_diffrn_measurement_method \w-2\q
_diffrn_orient_matrix_UB_11 -0.00681
_diffrn_orient_matrix_UB_12 -0.04577
_diffrn_orient_matrix_UB_13 -0.10170
_diffrn_orient_matrix_UB_21 -0.00506
_diffrn_orient_matrix_UB_22 -0.03918
_diffrn_orient_matrix_UB_23 0.11904
_diffrn_orient_matrix_UB_31 -0.06999
_diffrn_orient_matrix_UB_32 0.00728
_diffrn_orient_matrix_UB_33 0.00128
_diffrn_radiation_detector 'scintillation counter'
_diffrn_radiation_monochromator graphite
_diffrn_radiation_source 'Rigaku rotating anode'
_diffrn_radiation_type 'Mo K\a'
_diffrn_radiation_wavelength 0.7107
_diffrn_reflns_av_R_equivalents 0.000
_diffrn_reflns_av_sigmaI/netI 0.000
_diffrn_reflns_limit_h_max 18
_diffrn_reflns_limit_h_min 0
_diffrn_reflns_limit_k_max 23
_diffrn_reflns_limit_k_min 0
_diffrn_reflns_limit_l_max 8
_diffrn_reflns_limit_l_min 0
_diffrn_reflns_number 2310
_diffrn_reflns_reduction_process 'Lp corrections applied'
_diffrn_reflns_theta_max 0.00
_diffrn_reflns_theta_min 0.00
_diffrn_standards_decay_% 9.65
_diffrn_standards_interval_count 150
_diffrn_standards_number 3
_exptl_absorpt_coefficient_mu 10.664
_exptl_absorpt_correction_T_max 1.000
_exptl_absorpt_correction_T_min 0.715
_exptl_absorpt_correction_type psi-scan
_exptl_absorpt_process_details '(North, Phillips & Mathews, 1968)'
_exptl_crystal_colour colorless
_exptl_crystal_density_diffrn 2.242
_exptl_crystal_description plate
_exptl_crystal_F_000 960.00
_exptl_crystal_size_max 0.400
_exptl_crystal_size_mid 0.400
_exptl_crystal_size_min 0.300
_refine_diff_density_max 0.77
_refine_diff_density_min -0.88
_refine_ls_extinction_coef 0.00000
_refine_ls_extinction_method 'Zachariasen(1967) type 2 gaussian isotropic'
_refine_ls_goodness_of_fit_ref 1.880
_refine_ls_hydrogen_treatment refU
_refine_ls_matrix_type full
_refine_ls_number_constraints 0
_refine_ls_number_parameters 116
_refine_ls_number_reflns 729
_refine_ls_number_restraints 0
_refine_ls_R_factor_all 0.0000
_refine_ls_R_factor_gt 0.0000
_refine_ls_shift/su_max 0.1320
_refine_ls_shift/su_mean 0.0000
_refine_ls_structure_factor_coef F
_refine_ls_weighting_details 'w = 1/[\s^2^(Fo) + 0.00003|Fo|^2^]'
_refine_ls_weighting_scheme calc
_refine_ls_wR_factor_gt 0.0000
_refine_ls_wR_factor_ref 0.0340
_reflns_number_gt 0
_reflns_number_total 2310
_reflns_threshold_expression >2.0sigma(I)
_cod_data_source_file ja9835741_1.cif
_cod_data_source_block C14H16Br4
_cod_depositor_comments
;
Moving '_atom_site_refinement_flags' tag values which correspond to atom 
names to '_atom_site_calc_attached_atom' tag. Removed values were 
replaced with a '?'.

Antanas Vaitkus,
2015-03-29
;
_cod_original_cell_volume 1492(1)
_cod_database_code 4116338

loop_
_symmetry_equiv_pos_as_xyz
x,y,z
1/2+x,1/2-y,1/2-z
-x,1/2+y,-z
1/2-x,-y,1/2+z
-x,-y,-z
1/2-x,1/2+y,1/2+z
x,1/2-y,z
1/2+x,y,1/2-z

loop_
_atom_site_label
_atom_site_type_symbol
_atom_site_fract_x
_atom_site_fract_y
_atom_site_fract_z
_atom_site_U_iso_or_equiv
_atom_site_adp_type
_atom_site_occupancy
_atom_site_calc_flag
_atom_site_refinement_flags
_atom_site_calc_attached_atom
Br(1) Br 0.11469(8) 0.46828(6) 0.1987(2) 0.0566(4) Uani 1.00 d . .
Br(2) Br 0.34977(9) 0.37322(8) 0.1749(2) 0.0805(5) Uani 1.00 d . .
C(1) C 0.1747(7) 0.3247(6) -0.329(2) 0.037(3) Uani 1.00 d . .
C(2) C 0.2540(6) 0.2965(6) -0.176(2) 0.036(3) Uani 1.00 d . .
C(3) C 0.2354(8) 0.3428(7) 0.026(2) 0.037(4) Uani 1.00 d . .
C(4) C 0.1776(7) 0.4144(6) -0.037(2) 0.036(3) Uani 1.00 d . .
C(5) C 0.1082(7) 0.3812(5) -0.197(2) 0.045(3) Uani 1.00 d . .
C(6) C 0.0310(9) 0.3256(9) -0.116(3) 0.079(6) Uani 1.00 d . .
C(7) C 0.027(1) 0.2500 -0.249(2) 0.035(5) Uani 1.00 d S .
C(8) C 0.1170(10) 0.2500 -0.390(2) 0.039(5) Uani 1.00 d S .
H(1) H 0.199(5) 0.353(5) -0.45(1) 0.02(2) Uiso 1.00 calc ? C(1)
H(2) H 0.304(4) 0.310(4) -0.22(1) 0.00(2) Uiso 1.00 calc ? C(2)
H(3) H 0.209(6) 0.316(5) 0.13(1) 0.04(2) Uiso 1.00 calc ? C(3)
H(4) H 0.219(5) 0.461(4) -0.09(1) 0.02(2) Uiso 1.00 calc ? C(4)
H(5) H 0.0832 0.4241 -0.2827 0.0529 Uiso 1.00 calc ? C(5)
H(6a) H -0.022(6) 0.350(5) -0.12(1) 0.02(2) Uiso 1.00 calc ? C(6)
H(6b) H 0.00(1) 0.321(8) 0.02(2) 0.143(7) Uiso 1.00 calc ? C(6)
H(7) H -0.023(9) 0.2500 -0.33(2) 0.05(1) Uiso 1.00 calc ? C(7)
H(8) H 0.07(1) 0.2500 -0.52(3) 0.135(7) Uiso 1.00 calc ? C(8)

loop_
_atom_site_aniso_label
_atom_site_aniso_U_11
_atom_site_aniso_U_22
_atom_site_aniso_U_33
_atom_site_aniso_U_12
_atom_site_aniso_U_13
_atom_site_aniso_U_23
Br(1) 0.0631(8) 0.0492(7) 0.0574(8) 0.0143(7) -0.0039(8) -0.0133(7)
Br(2) 0.0700(9) 0.0885(10) 0.083(1) 0.0284(8) -0.0451(9) -0.0367(9)
C(1) 0.040(6) 0.043(7) 0.028(7) -0.012(5) -0.004(6) 0.021(6)
C(2) 0.025(6) 0.045(7) 0.039(7) -0.006(5) 0.002(6) 0.000(6)
C(3) 0.041(7) 0.037(7) 0.032(8) 0.005(6) -0.008(6) -0.002(6)
C(4) 0.035(6) 0.030(6) 0.044(8) 0.008(5) 0.005(6) 0.002(6)
C(5) 0.052(6) 0.037(6) 0.046(7) 0.009(6) -0.011(7) -0.004(7)
C(6) 0.030(8) 0.07(1) 0.14(2) -0.012(7) 0.033(9) -0.04(1)
C(7) 0.034(9) 0.05(1) 0.03(1) 0.0000 -0.012(7) 0.0000
C(8) 0.033(9) 0.041(9) 0.04(1) 0.0000 -0.010(9) 0.0000

loop_
_atom_type_symbol
_atom_type_description
_atom_type_scat_dispersion_real
_atom_type_scat_dispersion_imag
_atom_type_scat_source
C C 0.003 0.002
;International Tables for Crystallography
(1992, Vol. C, Tables 4.2.6.8 and 6.1.1.1)
;
H H 0.000 0.000
;International Tables for Crystallography
(1992, Vol. C, Table 6.1.1.2)
;
Br Br -0.290 2.459
;International Tables for Crystallography
(1992, Vol. C, Tables 4.2.6.8 and 6.1.1.1)
;

loop_
_geom_angle_atom_site_label_1
_geom_angle_atom_site_label_2
_geom_angle_atom_site_label_3
_geom_angle
_geom_angle_site_symmetry_1
_geom_angle_site_symmetry_2
_geom_angle_site_symmetry_3
_geom_angle_publ_flag
C(2) C(1) C(5) 105.9(9) 1_555 1_555 1_555 yes
C(2) C(1) C(8) 107.8(9) 1_555 1_555 1_555 yes
C(2) C(1) H(1) 112(4) 1_555 1_555 1_555 no
C(5) C(1) C(8) 107.0(8) 1_555 1_555 1_555 yes
C(5) C(1) H(1) 110(5) 1_555 1_555 1_555 no
C(8) C(1) H(1) 112(5) 1_555 1_555 1_555 no
C(1) C(2) C(2) 107.3(5) 1_555 1_555 7_555 yes
C(1) C(2) C(3) 104.8(9) 1_555 1_555 1_555 yes
C(1) C(2) H(2) 108(5) 1_555 1_555 1_555 no
C(2) C(2) C(3) 120.2(6) 7_555 1_555 1_555 yes
C(2) C(2) H(2) 105(4) 7_555 1_555 1_555 no
C(3) C(2) H(2) 109(5) 1_555 1_555 1_555 no
Br(2) C(3) C(2) 113.5(7) 1_555 1_555 1_555 yes
Br(2) C(3) C(4) 112.7(7) 1_555 1_555 1_555 yes
Br(2) C(3) H(3) 96(5) 1_555 1_555 1_555 no
C(2) C(3) C(4) 105.5(8) 1_555 1_555 1_555 yes
C(2) C(3) H(3) 117(5) 1_555 1_555 1_555 no
C(4) C(3) H(3) 111(5) 1_555 1_555 1_555 no
Br(1) C(4) C(3) 113.8(7) 1_555 1_555 1_555 yes
Br(1) C(4) C(5) 112.7(7) 1_555 1_555 1_555 yes
Br(1) C(4) H(4) 99(4) 1_555 1_555 1_555 no
C(3) C(4) C(5) 104.6(8) 1_555 1_555 1_555 yes
C(3) C(4) H(4) 111(3) 1_555 1_555 1_555 no
C(5) C(4) H(4) 115(4) 1_555 1_555 1_555 no
C(1) C(5) C(4) 100.7(8) 1_555 1_555 1_555 yes
C(1) C(5) C(6) 105.0(8) 1_555 1_555 1_555 yes
C(1) C(5) H(5) 110.8(9) 1_555 1_555 1_555 no
C(4) C(5) C(6) 116(1) 1_555 1_555 1_555 yes
C(4) C(5) H(5) 110.9(8) 1_555 1_555 1_555 no
C(6) C(5) H(5) 111(1) 1_555 1_555 1_555 no
C(5) C(6) C(7) 109(1) 1_555 1_555 1_555 yes
C(5) C(6) H(6b) 131(8) 1_555 1_555 1_555 no
C(5) C(6) H(6a) 110(6) 1_555 1_555 1_555 no
C(7) C(6) H(6b) 115(7) 1_555 1_555 1_555 no
C(7) C(6) H(6a) 110(6) 1_555 1_555 1_555 no
H(6b) C(6) H(6a) 71(9) 1_555 1_555 1_555 no
C(6) C(7) C(6) 111(1) 1_555 1_555 7_555 yes
C(6) C(7) C(8) 107.3(8) 1_555 1_555 1_555 yes
C(6) C(7) H(7) 111(4) 1_555 1_555 1_555 no
C(6) C(7) C(8) 107.3(8) 7_555 1_555 1_555 yes
C(6) C(7) H(7) 111(4) 7_555 1_555 1_555 no
C(8) C(7) H(7) 108(9) 1_555 1_555 1_555 no
C(1) C(8) C(1) 107(1) 1_555 1_555 7_555 yes
C(1) C(8) C(7) 106.8(8) 1_555 1_555 1_555 yes
C(1) C(8) H(8) 122(2) 1_555 1_555 1_555 no
C(1) C(8) C(7) 106.8(8) 7_555 1_555 1_555 yes
C(1) C(8) H(8) 122(2) 7_555 1_555 1_555 no
C(7) C(8) H(8) 84(9) 1_555 1_555 1_555 no

loop_
_geom_bond_atom_site_label_1
_geom_bond_atom_site_label_2
_geom_bond_distance
_geom_bond_site_symmetry_1
_geom_bond_site_symmetry_2
_geom_bond_publ_flag
Br(1) C(4) 1.961(10) 1_555 1_555 yes
Br(2) C(3) 1.95(1) 1_555 1_555 yes
C(1) C(2) 1.56(1) 1_555 1_555 yes
C(1) C(5) 1.57(1) 1_555 1_555 yes
C(1) C(8) 1.53(1) 1_555 1_555 yes
C(1) H(1) 0.95(7) 1_555 1_555 no
C(2) C(2) 1.53(2) 1_555 7_555 yes
C(2) C(3) 1.52(1) 1_555 1_555 yes
C(2) H(2) 0.80(6) 1_555 1_555 no
C(3) C(4) 1.49(1) 1_555 1_555 yes
C(3) H(3) 0.87(8) 1_555 1_555 no
C(4) C(5) 1.52(1) 1_555 1_555 yes
C(4) H(4) 1.01(6) 1_555 1_555 no
C(5) C(6) 1.52(1) 1_555 1_555 yes
C(5) H(5) 0.961 1_555 1_555 no
C(6) C(7) 1.51(2) 1_555 1_555 yes
C(6) H(6b) 1.0(1) 1_555 1_555 no
C(6) H(6a) 0.85(7) 1_555 1_555 no
C(7) C(8) 1.56(2) 1_555 1_555 yes
C(7) H(7) 0.9(1) 1_555 1_555 no
C(8) H(8) 1.1(2) 1_555 1_555 no

loop_
_geom_contact_atom_site_label_1
_geom_contact_atom_site_label_2
_geom_contact_distance
_geom_contact_site_symmetry_1
_geom_contact_site_symmetry_2
_geom_contact_publ_flag
Br(1) H(4) 2.97(7) 1_555 4_565 no
Br(1) H(1) 3.19(7) 1_555 1_556 no
Br(1) H(6a) 3.31(8) 1_555 5_565 no
Br(2) H(6b) 3.0(1) 1_555 8_555 no
Br(2) H(1) 3.25(8) 1_555 1_556 no
Br(2) H(4) 3.28(7) 1_555 4_565 no
Br(2) H(6a) 3.39(10) 1_555 8_555 no
Br(2) H(7) 3.5(1) 1_555 2_554 no
C(1) H(3) 3.50(8) 1_555 1_554 no
C(2) H(7) 3.3(1) 1_555 2_554 no
C(2) H(6a) 3.56(8) 1_555 8_554 no
C(3) H(1) 3.41(8) 1_555 1_556 no
C(6) H(2) 3.39(6) 1_555 8_454 no
C(7) H(2) 3.32(6) 1_555 2_454 no
C(7) H(2) 3.32(6) 1_555 8_454 no
C(8) H(3) 3.52(8) 1_555 1_554 no
C(8) H(3) 3.52(8) 1_555 7_554 no
H(1) H(3) 2.8(1) 1_555 1_554 no
H(1) H(4) 3.4(1) 1_555 4_564 no
H(2) H(7) 2.7(1) 1_555 2_554 no
H(2) H(6a) 2.75(10) 1_555 8_554 no
H(2) H(6b) 3.4(2) 1_555 8_554 no
H(3) H(8) 3.2(2) 1_555 1_556 no
H(4) H(4) 3.56(6) 1_555 4_565 no
H(4) H(4) 3.56(6) 1_555 4_564 no
H(6b) H(8) 3.3(2) 1_555 1_556 no

loop_
_geom_torsion_atom_site_label_1
_geom_torsion_atom_site_label_2
_geom_torsion_atom_site_label_3
_geom_torsion_atom_site_label_4
_geom_torsion
_geom_torsion_site_symmetry_1
_geom_torsion_site_symmetry_2
_geom_torsion_site_symmetry_3
_geom_torsion_site_symmetry_4
_geom_torsion_publ_flag
Br(1) C(4) C(3) Br(2) -71.5(8) 1_555 1_555 1_555 1_555 yes
Br(1) C(4) C(3) C(2) 164.1(6) 1_555 1_555 1_555 1_555 yes
Br(1) C(4) C(5) C(1) -166.4(6) 1_555 1_555 1_555 1_555 yes
Br(1) C(4) C(5) C(6) -53(1) 1_555 1_555 1_555 1_555 yes
Br(2) C(3) C(2) C(1) -145.2(6) 1_555 1_555 1_555 1_555 yes
Br(2) C(3) C(2) C(2) 94.1(6) 1_555 1_555 1_555 7_555 yes
Br(2) C(3) C(4) C(5) 165.2(7) 1_555 1_555 1_555 1_555 yes
C(1) C(2) C(2) C(1) 0.0 1_555 1_555 7_555 7_555 yes
C(1) C(2) C(2) C(3) -119.5(10) 1_555 1_555 7_555 7_555 yes
C(1) C(2) C(3) C(4) -21(1) 1_555 1_555 1_555 1_555 yes
C(1) C(5) C(4) C(3) -42.3(10) 1_555 1_555 1_555 1_555 yes
C(1) C(5) C(6) C(7) -20(1) 1_555 1_555 1_555 1_555 yes
C(1) C(8) C(1) C(2) 15(1) 1_555 1_555 7_555 7_555 yes
C(1) C(8) C(1) C(5) 129.1(9) 1_555 1_555 7_555 7_555 yes
C(1) C(8) C(7) C(6) 2(1) 1_555 1_555 1_555 1_555 yes
C(1) C(8) C(7) C(6) -117(1) 1_555 1_555 1_555 7_555 yes
C(2) C(1) C(5) C(4) 28.4(9) 1_555 1_555 1_555 1_555 yes
C(2) C(1) C(5) C(6) -93(1) 1_555 1_555 1_555 1_555 yes
C(2) C(1) C(8) C(7) 98(1) 1_555 1_555 1_555 1_555 yes
C(2) C(2) C(1) C(5) -123.9(6) 1_555 7_555 7_555 7_555 yes
C(2) C(2) C(1) C(8) -9.6(10) 1_555 7_555 7_555 1_555 yes
C(2) C(2) C(3) C(4) 142.0(6) 1_555 7_555 7_555 7_555 yes
C(2) C(3) C(4) C(5) 40(1) 1_555 1_555 1_555 1_555 yes
C(3) C(2) C(1) C(5) -5(1) 1_555 1_555 1_555 1_555 yes
C(3) C(2) C(1) C(8) -119.3(10) 1_555 1_555 1_555 1_555 yes
C(3) C(2) C(2) C(3) 0.0 1_555 1_555 7_555 7_555 yes
C(3) C(4) C(5) C(6) 70(1) 1_555 1_555 1_555 1_555 yes
C(4) C(5) C(1) C(8) 143.2(9) 1_555 1_555 1_555 1_555 yes
C(4) C(5) C(6) C(7) -130(1) 1_555 1_555 1_555 1_555 yes
C(5) C(1) C(8) C(7) -14(1) 1_555 1_555 1_555 1_555 yes
C(5) C(6) C(7) C(6) 128(1) 1_555 1_555 1_555 7_555 yes
C(5) C(6) C(7) C(8) 11(1) 1_555 1_555 1_555 1_555 yes
C(6) C(5) C(1) C(8) 21(1) 1_555 1_555 1_555 1_555 yes
